data_2003612
loop_
_publ_author_name
'Ng, S. W.'

_publ_section_title
;
 <i>S</i>-Benzylisothiouronium Hydrogen 2-Oxopentanedioate,
 C~8~H~11~N~2~S^+^.C~5~H~5~O~5~^{-^}
;
_journal_issue 6
_journal_name_full 'Acta Crystallographica Section C'
_journal_page_first 1143
_journal_page_last 1144
_journal_paper_doi 10.1107/S0108270194012382
_journal_volume 51
_journal_year 1995
_chemical_formula_moiety 'C8 H11 N2 S ^+^ , C5 H5 O5 ^-^'
_chemical_formula_sum 'C13 H16 N2 O5 S'
_chemical_formula_weight 312.35
_space_group_IT_number 14
_symmetry_cell_setting monoclinic
_symmetry_space_group_name_Hall '-P 2yn'
_symmetry_space_group_name_H-M 'P 1 21/n 1'
_atom_type_scat_source IntTabIV
_cell_angle_alpha 90
_cell_angle_beta 108.78(8)
_cell_angle_gamma 90
_cell_formula_units_Z 4
_cell_length_a 16.380(3)
_cell_length_b 5.5227(5)
_cell_length_c 17.355(3)
_cell_measurement_reflns_used 25
_cell_measurement_temperature 300
_cell_measurement_theta_max 10
_cell_measurement_theta_min 6
_cell_volume 1486.4(8)
_computing_cell_refinement CAD-4
_computing_data_collection 'CAD-4 (Enraf-Nonius, 1988)'
_computing_data_reduction 'MolEN (Fair, 1990)'
_computing_molecular_graphics 'ORTEPII (Johnson, 1976)'
_computing_publication_material MolEN
_computing_structure_refinement MolEN
_computing_structure_solution 'MULTAN80 (Main et al., 1980)'
_diffrn_measurement_device 'Enraf-Nonius CAD-4'
_diffrn_measurement_method \w/2\q
_diffrn_radiation_type MoK\a
_diffrn_radiation_wavelength 0.71073
_diffrn_reflns_av_R_equivalents 0.025
_diffrn_reflns_limit_h_max 19
_diffrn_reflns_limit_h_min 0
_diffrn_reflns_limit_k_max 6
_diffrn_reflns_limit_k_min 0
_diffrn_reflns_limit_l_max 19
_diffrn_reflns_limit_l_min -20
_diffrn_reflns_number 3035
_diffrn_reflns_theta_max 25
_diffrn_standards_decay_% 0
_diffrn_standards_interval_time 60
_diffrn_standards_number 3
_exptl_absorpt_coefficient_mu 0.229
_exptl_absorpt_correction_T_max 0.9999
_exptl_absorpt_correction_T_min 0.9173
_exptl_absorpt_correction_type 'semi-empirical (North, Phillips & Mathews)'
_exptl_crystal_density_diffrn 1.396
_exptl_crystal_description platelet
_exptl_crystal_size_max 0.25
_exptl_crystal_size_mid 0.25
_exptl_crystal_size_min 0.07
_refine_diff_density_max 0.28(4)
_refine_diff_density_min -0.19(4)
_refine_ls_extinction_method none
_refine_ls_goodness_of_fit_obs 0.465
_refine_ls_hydrogen_treatment noref
_refine_ls_number_parameters 190
_refine_ls_number_reflns 1186
_refine_ls_R_factor_obs 0.060
_refine_ls_shift/esd_max 0.01
_refine_ls_structure_factor_coef F
_refine_ls_weighting_details 'w = 1/[\s^2^(F)+0.0004|F|^2^+1]'
_refine_ls_weighting_scheme calc
_refine_ls_wR_factor_obs 0.069
_reflns_number_observed 1186
_reflns_number_total 2723
_reflns_observed_criterion I>3\s(I)
_cod_data_source_file ta1018.cif
_cod_data_source_block ta1018a
_cod_depositor_comments
;
The following automatic conversions were performed:

'_refine_ls_weighting_scheme' value '1/[\s^2^(F)+0.0004|F|^2^+1]' was
changed to 'calc'. New tag '_refine_ls_weighting_details' was
created. The value of the new tag was set to 'w =
1/[\s^2^(F)+0.0004|F|^2^+1]'.

Automatic conversion script
Id: cif_fix_values 3143 2015-03-26 13:38:13Z robertas 
;
_cod_original_cell_volume 1486.3(4)
_cod_original_sg_symbol_H-M 'P 21/n'
_cod_database_code 2003612

loop_
_symmetry_equiv_pos_as_xyz
x,y,z
1/2+x,1/2-y,1/2+z
-x,-y,-z
1/2-x,1/2+y,1/2-z

loop_
_atom_site_label
_atom_site_fract_x
_atom_site_fract_y
_atom_site_fract_z
_atom_site_B_iso_or_equiv
S .9290(1) .0650(5) .2657(1) 4.80(5)
O1 .7810(3) .774(1) .3682(3) 4.6(1)
O2 .8924(3) .734(1) .4802(3) 5.0(1)
O3 .7767(3) .933(1) .5532(3) 4.6(1)
O4 .5765(3) .978(1) .4563(3) 5.0(1)
O5 .5577(3) 1.277(1) .5353(3) 4.5(1)
N1 .8316(3) .416(1) .2826(3) 3.8(1)
N2 .9475(3) .349(1) .3957(3) 3.5(1)
C1 .9021(4) .294(1) .3208(4) 3.0(2)
C2 1.0326 -.038(2) .3327(4) 3.8(2)
C3 1.0759(4) -.199(1) .2861(4) 3.1(2)
C4 1.1180(5) -.404(1) .3234(4) 3.5(2)
C5 1.1623(4) -.547(2) .2858(4) 4.1(2)
C6 1.1645(5) -.479(2) .2090(4) 4.2(2)
C7 1.1229(5) -.278(2) .1718(5) 4.1(2)
C8 1.0775(4) -.135(1) .2093(4) 3.6(2)
C9 .8207(4) .817(1) .4411(4) 3.2(2)
C10 .7742(4) .980(1) .4850(4) 3.1(2)
C11 .7236(5) 1.187(2) .4381(5) 4.5(2)
C12 .6712(5) 1.319(2) .4812(5) 4.9(2)
C13 .5970(5) 1.174(2) .4903(5) 4.3(2)
H1 .799 .375 .228 ?
H2 .813 .544 .309 ?
H3 .998 .260 .422 ?
H4 .930 .476 .424 ?
H5 1.025 -.127 .377 ?
H6 1.068 .099 .353 ?
H7 1.116 -.447 .376 ?
H8 1.191 -.689 .312 ?
H9 1.196 -.576 .183 ?
H10 1.125 -.234 .120 ?
H11 1.048 .005 .183 ?
H12 .684 1.125 .389 ?
H13 .762 1.296 .426 ?
H14 .649 1.463 .452 ?
H15 .709 1.361 .534 ?
H16 .510 1.197 .543 ?

loop_
_geom_angle_atom_site_label_1
_geom_angle_atom_site_label_2
_geom_angle_atom_site_label_3
_geom_angle
_geom_angle_publ_flag
C1 S C2 103.1(4) yes
S C1 N1 115.8(5) yes
S C1 N2 123.7(6) yes
N1 C1 N2 120.5(7) yes
S C2 C3 110.0(5) yes
C2 C3 C4 118.7(7) yes
C2 C3 C8 121.3(7) yes
C4 C3 C8 119.9(8) yes
C3 C4 C5 120.8(8) yes
C4 C5 C6 118.8(8) yes
C5 C6 C7 120.6(9) yes
C6 C7 C8 120.5(8) yes
C3 C8 C7 119.3(8) yes
O1 C9 O2 125.6(8) yes
O1 C9 C10 115.8(6) yes
O2 C9 C10 118.6(6) yes
O3 C10 C9 119.9(7) yes
O3 C10 C11 122.8(8) yes
C9 C10 C11 117.2(7) yes
C10 C11 C12 114.1(7) yes
C11 C12 C13 113.8(8) yes
O4 C13 O5 124.5(9) yes
O4 C13 C12 121.6(9) yes
O5 C13 C12 113.9(9) yes

loop_
_geom_bond_atom_site_label_1
_geom_bond_atom_site_label_2
_geom_bond_distance
_geom_bond_publ_flag
S C1 1.727(8) yes
S C2 1.812(7) yes
O1 C9 1.243(8) yes
O2 C9 1.239(8) yes
O3 C10 1.198(8) yes
O4 C13 1.230(10) yes
O5 C13 1.290(10) yes
N1 C1 1.318(9) yes
N2 C1 1.308(8) yes
C2 C3 1.520(10) yes
C3 C4 1.380(10) yes
C3 C8 1.390(10) yes
C4 C5 1.370(10) yes
C5 C6 1.390(10) yes
C6 C7 1.360(10) yes
C7 C8 1.380(10) yes
C9 C10 1.530(10) yes
C10 C11 1.490(10) yes
C11 C12 1.500(10) yes
C12 C13 1.510(10) yes

loop_
_geom_contact_atom_site_label_1
_geom_contact_atom_site_label_2
_geom_contact_distance
_geom_contact_site_symmetry_2
_geom_contact_publ_flag
O(1) N(1) 2.757(9) . yes
O(1) N(1) 2.785(8) 4_655 yes
O(2) N(2) 2.889(9) . yes
O(2) N(2) 2.844(7) 3_766 yes
O(4) O(5) 2.653(9) 3_676 yes
